data_7029317
loop_
_publ_author_name
'Zhong, Wei'
'Jiang, Qibai'
'Zhang, Qian'
'Shang, Yi'
'Yan, Hong'
'Bregadze, Vladimir'

_publ_section_title
;
 Radical coupling for directed C-C/C-S bond formation in the reaction of
 Cp*IrS2C2B10H10 with 1-azido-3-nitrobenzene.
;
_journal_issue 13
_journal_name_full 'Dalton transactions (Cambridge, England : 2003)'
_journal_page_first 4962
_journal_page_last 4968
_journal_paper_doi 10.1039/c3dt52308j
_journal_volume 43
_journal_year 2014
_chemical_formula_sum 'C18 H29 B10 Ir N2 O2 S2'
_chemical_formula_weight 669.85
_chemical_name_systematic
; 
 ? 
;
_space_group_IT_number 14
_symmetry_cell_setting monoclinic
_symmetry_space_group_name_Hall '-P 2ybc'
_symmetry_space_group_name_H-M 'P 1 21/c 1'
_atom_sites_solution_hydrogens geom
_atom_sites_solution_primary direct
_atom_sites_solution_secondary difmap
_audit_creation_method SHELXL-97
_cell_angle_alpha 90.00
_cell_angle_beta 110.844(4)
_cell_angle_gamma 90.00
_cell_formula_units_Z 4
_cell_length_a 10.609(3)
_cell_length_b 19.715(6)
_cell_length_c 13.552(4)
_cell_measurement_temperature 296(2)
_cell_volume 2649.0(14)
_computing_structure_refinement 'SHELXL-97 (Sheldrick, 1997)'
_computing_structure_solution 'SHELXS-97 (Sheldrick, 1990)'
_diffrn_ambient_temperature 296(2)
_diffrn_measured_fraction_theta_full 0.998
_diffrn_measured_fraction_theta_max 0.998
_diffrn_radiation_monochromator graphite
_diffrn_radiation_source 'fine-focus sealed tube'
_diffrn_radiation_type MoK\a
_diffrn_radiation_wavelength 0.71073
_diffrn_reflns_av_R_equivalents 0.0462
_diffrn_reflns_av_sigmaI/netI 0.0556
_diffrn_reflns_limit_h_max 13
_diffrn_reflns_limit_h_min -12
_diffrn_reflns_limit_k_max 24
_diffrn_reflns_limit_k_min -21
_diffrn_reflns_limit_l_max 16
_diffrn_reflns_limit_l_min -12
_diffrn_reflns_number 14363
_diffrn_reflns_theta_full 26.00
_diffrn_reflns_theta_max 26.00
_diffrn_reflns_theta_min 1.91
_exptl_absorpt_coefficient_mu 5.219
_exptl_absorpt_correction_T_max 0.317
_exptl_absorpt_correction_T_min 0.253
_exptl_absorpt_correction_type multi-scan
_exptl_absorpt_process_details sadabs
_exptl_crystal_density_diffrn 1.680
_exptl_crystal_density_method 'not measured'
_exptl_crystal_F_000 1304
_exptl_crystal_size_max 0.28
_exptl_crystal_size_mid 0.26
_exptl_crystal_size_min 0.22
_refine_diff_density_max 1.026
_refine_diff_density_min -0.958
_refine_diff_density_rms 0.088
_refine_ls_extinction_method none
_refine_ls_goodness_of_fit_ref 0.981
_refine_ls_hydrogen_treatment constr
_refine_ls_matrix_type full
_refine_ls_number_parameters 321
_refine_ls_number_reflns 5201
_refine_ls_number_restraints 0
_refine_ls_restrained_S_all 0.981
_refine_ls_R_factor_all 0.0462
_refine_ls_R_factor_gt 0.0274
_refine_ls_shift/su_max 0.033
_refine_ls_shift/su_mean 0.001
_refine_ls_structure_factor_coef Fsqd
_refine_ls_weighting_details 'calc w=1/[\s^2^(Fo^2^)+(0.0022P)^2^+0.0000P] where P=(Fo^2^+2Fc^2^)/3'
_refine_ls_weighting_scheme calc
_refine_ls_wR_factor_gt 0.0416
_refine_ls_wR_factor_ref 0.0432
_reflns_number_gt 3809
_reflns_number_total 5201
_reflns_threshold_expression >2sigma(I)
_cod_data_source_file c3dt52308j.txt
_cod_data_source_block 3
_cod_depositor_comments
;
The following automatic conversions were performed:

'_symmetry_cell_setting' value 'Monoclinic' changed to 'monoclinic'
according to
/usr/data/users/saulius/crontab/automatic-downloads/current/RSC/lib/dictionaries/cif_core.dic
dictionary named 'cif_core.dic' version 2.4.2 from 2011-04-26.

Automatic conversion script
Id: cif_fix_values 2281 2013-09-26 08:29:07Z andrius 
;
_cod_original_sg_symbol_H-M P2(1)/c
_cod_database_code 7029317

loop_
_symmetry_equiv_pos_as_xyz
'x, y, z'
'-x, y+1/2, -z+1/2'
'-x, -y, -z'
'x, -y-1/2, z-1/2'

loop_
_atom_site_label
_atom_site_type_symbol
_atom_site_fract_x
_atom_site_fract_y
_atom_site_fract_z
_atom_site_U_iso_or_equiv
_atom_site_adp_type
_atom_site_occupancy
_atom_site_symmetry_multiplicity
_atom_site_calc_flag
_atom_site_refinement_flags
O1 O 0.8171(4) 1.14838(19) 0.8162(4) 0.0938(14) Uani 1 1 d .
Ir1 Ir 0.317909(16) 0.913058(8) 0.809288(15) 0.03824(6) Uani 1 1 d .
S2 S 0.46117(10) 0.86602(5) 0.73362(9) 0.0388(3) Uani 1 1 d .
S1 S 0.43784(11) 0.86214(5) 0.97467(10) 0.0465(3) Uani 1 1 d .
C2 C 0.5715(4) 0.80844(18) 0.8316(3) 0.0342(10) Uani 1 1 d .
C1 C 0.5551(4) 0.80631(18) 0.9504(3) 0.0355(10) Uani 1 1 d .
N1 N 0.4603(3) 0.98954(15) 0.8452(3) 0.0443(10) Uani 1 1 d .
H1 H 0.4614 1.0199 0.8911 0.053 Uiso 1 1 calc R
C14 C 0.5630(4) 0.93702(19) 0.7351(4) 0.0413(11) Uani 1 1 d .
C13 C 0.5503(4) 0.99193(19) 0.7976(3) 0.0386(11) Uani 1 1 d .
B6 B 0.6989(4) 0.8419(2) 0.9377(4) 0.0416(13) Uani 1 1 d .
H6 H 0.7247 0.8961 0.9490 0.050 Uiso 1 1 calc R
B4 B 0.5764(5) 0.7253(2) 0.9957(4) 0.0419(13) Uani 1 1 d .
H4 H 0.5249 0.7038 1.0461 0.050 Uiso 1 1 calc R
B3 B 0.4894(5) 0.7416(2) 0.8603(4) 0.0386(12) Uani 1 1 d .
H3 H 0.3806 0.7321 0.8220 0.046 Uiso 1 1 calc R
B10 B 0.7461(5) 0.7043(2) 1.0113(5) 0.0490(15) Uani 1 1 d .
H10 H 0.8060 0.6687 1.0727 0.059 Uiso 1 1 calc R
C17 C 0.7126(4) 1.0490(2) 0.7411(4) 0.0514(13) Uani 1 1 d .
B9 B 0.6112(5) 0.6762(2) 0.8978(4) 0.0433(14) Uani 1 1 d .
H9 H 0.5833 0.6223 0.8852 0.052 Uiso 1 1 calc R
C18 C 0.6363(4) 1.0491(2) 0.8027(4) 0.0451(12) Uani 1 1 d .
H18 H 0.6395 1.0855 0.8473 0.054 Uiso 1 1 calc R
B8 B 0.6011(5) 0.7294(2) 0.7920(5) 0.0442(14) Uani 1 1 d .
H8 H 0.5654 0.7111 0.7100 0.053 Uiso 1 1 calc R
B12 B 0.7600(5) 0.7074(2) 0.8852(5) 0.0479(15) Uani 1 1 d .
H12 H 0.8293 0.6738 0.8641 0.057 Uiso 1 1 calc R
C16 C 0.7209(4) 0.9956(2) 0.6761(4) 0.0656(16) Uani 1 1 d .
H16 H 0.7759 0.9981 0.6359 0.079 Uiso 1 1 calc R
B7 B 0.7323(4) 0.7921(2) 0.8401(5) 0.0458(14) Uani 1 1 d .
H7 H 0.7817 0.8143 0.7888 0.055 Uiso 1 1 calc R
B11 B 0.8194(5) 0.7768(2) 0.9742(5) 0.0498(15) Uani 1 1 d .
H11 H 0.9276 0.7882 1.0111 0.060 Uiso 1 1 calc R
N2 N 0.7947(5) 1.1092(2) 0.7438(5) 0.0737(15) Uani 1 1 d .
O2 O 0.8376(4) 1.11740(18) 0.6713(4) 0.1001(15) Uani 1 1 d .
C15 C 0.6441(4) 0.9394(2) 0.6742(4) 0.0577(14) Uani 1 1 d .
H15 H 0.6464 0.9026 0.6320 0.069 Uiso 1 1 calc R
C4 C 0.1200(4) 0.8649(2) 0.7704(4) 0.0509(14) Uani 1 1 d .
C3 C 0.1382(4) 0.8847(2) 0.6765(4) 0.0528(13) Uani 1 1 d .
C7 C 0.1568(4) 0.9564(3) 0.6774(5) 0.0594(14) Uani 1 1 d .
C5 C 0.1243(4) 0.9258(2) 0.8313(4) 0.0521(13) Uani 1 1 d .
C6 C 0.1452(4) 0.9812(2) 0.7710(5) 0.0630(17) Uani 1 1 d .
B5 B 0.7078(4) 0.7880(2) 1.0438(4) 0.0417(13) Uani 1 1 d .
H5 H 0.7419 0.8071 1.1253 0.050 Uiso 1 1 calc R
C9 C 0.0901(4) 0.7949(2) 0.8009(5) 0.087(2) Uani 1 1 d .
H9A H 0.1235 0.7616 0.7647 0.130 Uiso 1 1 calc R
H9B H -0.0056 0.7895 0.7817 0.130 Uiso 1 1 calc R
H9C H 0.1332 0.7890 0.8757 0.130 Uiso 1 1 calc R
C8 C 0.1358(4) 0.8382(3) 0.5884(5) 0.090(2) Uani 1 1 d .
H8A H 0.0476 0.8387 0.5347 0.135 Uiso 1 1 calc R
H8B H 0.1573 0.7929 0.6152 0.135 Uiso 1 1 calc R
H8C H 0.2011 0.8531 0.5589 0.135 Uiso 1 1 calc R
C12 C 0.1770(5) 0.9978(3) 0.5897(5) 0.112(3) Uani 1 1 d .
H12A H 0.2625 1.0205 0.6165 0.167 Uiso 1 1 calc R
H12B H 0.1061 1.0307 0.5643 0.167 Uiso 1 1 calc R
H12C H 0.1752 0.9682 0.5329 0.167 Uiso 1 1 calc R
C11 C 0.1556(5) 1.0551(2) 0.8030(6) 0.113(3) Uani 1 1 d .
H11A H 0.0706 1.0771 0.7681 0.170 Uiso 1 1 calc R
H11B H 0.2241 1.0768 0.7832 0.170 Uiso 1 1 calc R
H11C H 0.1788 1.0584 0.8781 0.170 Uiso 1 1 calc R
C10 C 0.0987(5) 0.9304(3) 0.9318(5) 0.103(2) Uani 1 1 d .
H10A H 0.0037 0.9352 0.9168 0.154 Uiso 1 1 calc R
H10B H 0.1452 0.9691 0.9712 0.154 Uiso 1 1 calc R
H10C H 0.1308 0.8900 0.9725 0.154 Uiso 1 1 calc R

loop_
_atom_site_aniso_label
_atom_site_aniso_U_11
_atom_site_aniso_U_22
_atom_site_aniso_U_33
_atom_site_aniso_U_23
_atom_site_aniso_U_13
_atom_site_aniso_U_12
O1 0.101(3) 0.072(3) 0.105(4) 0.009(3) 0.032(3) -0.038(2)
Ir1 0.03637(9) 0.03357(9) 0.04499(11) -0.00302(10) 0.01472(8) 0.00010(9)
S2 0.0460(6) 0.0344(6) 0.0364(7) -0.0004(5) 0.0151(6) 0.0026(5)
S1 0.0525(7) 0.0491(7) 0.0431(8) -0.0011(6) 0.0236(6) 0.0102(6)
C2 0.041(2) 0.029(2) 0.035(3) 0.000(2) 0.017(2) 0.0014(19)
C1 0.041(2) 0.037(2) 0.030(3) 0.001(2) 0.015(2) 0.0014(19)
N1 0.045(2) 0.037(2) 0.054(3) -0.0120(18) 0.020(2) -0.0028(17)
C14 0.049(3) 0.033(2) 0.049(3) 0.007(2) 0.026(3) 0.003(2)
C13 0.039(2) 0.036(2) 0.043(3) 0.000(2) 0.016(2) 0.002(2)
B6 0.036(3) 0.046(3) 0.042(4) 0.001(3) 0.013(3) -0.003(2)
B4 0.046(3) 0.038(3) 0.044(4) 0.006(3) 0.018(3) 0.001(2)
B3 0.043(3) 0.033(3) 0.040(3) -0.005(2) 0.014(3) -0.008(2)
B10 0.047(3) 0.040(3) 0.060(4) 0.008(3) 0.018(3) 0.006(2)
C17 0.043(3) 0.046(3) 0.068(4) 0.018(3) 0.023(3) -0.004(2)
B9 0.055(3) 0.030(3) 0.046(4) -0.004(3) 0.018(3) 0.001(2)
C18 0.043(3) 0.037(3) 0.057(3) 0.009(2) 0.019(3) 0.000(2)
B8 0.057(3) 0.032(3) 0.052(4) -0.006(3) 0.030(3) 0.005(2)
B12 0.045(3) 0.048(3) 0.051(4) 0.008(3) 0.018(3) 0.008(3)
C16 0.071(4) 0.063(3) 0.082(5) 0.017(3) 0.051(3) 0.003(3)
B7 0.036(3) 0.044(3) 0.063(4) 0.004(3) 0.024(3) 0.005(2)
B11 0.038(3) 0.047(3) 0.064(5) 0.012(3) 0.018(3) 0.005(2)
N2 0.069(3) 0.053(3) 0.105(5) 0.025(3) 0.039(4) -0.001(2)
O2 0.110(3) 0.086(3) 0.132(4) 0.020(3) 0.076(3) -0.022(2)
C15 0.079(4) 0.045(3) 0.064(4) -0.001(3) 0.044(3) 0.003(2)
C4 0.027(2) 0.047(3) 0.077(4) 0.004(3) 0.016(3) 0.000(2)
C3 0.032(3) 0.067(3) 0.059(4) -0.009(3) 0.017(3) -0.010(2)
C7 0.044(3) 0.058(3) 0.061(4) 0.004(3) 0.000(3) -0.010(3)
C5 0.033(2) 0.067(4) 0.058(4) -0.001(3) 0.019(2) 0.012(2)
C6 0.025(2) 0.048(3) 0.099(5) -0.007(3) 0.001(3) 0.009(2)
B5 0.042(3) 0.041(3) 0.038(4) 0.004(3) 0.008(3) -0.002(2)
C9 0.055(3) 0.064(3) 0.150(7) 0.026(4) 0.047(4) -0.007(3)
C8 0.054(3) 0.122(5) 0.087(5) -0.045(4) 0.016(3) -0.025(3)
C12 0.075(4) 0.124(5) 0.100(6) 0.058(4) -0.012(4) -0.024(4)
C11 0.071(4) 0.042(3) 0.195(8) -0.029(4) 0.008(4) 0.014(3)
C10 0.061(3) 0.165(6) 0.093(6) -0.018(5) 0.040(4) 0.014(4)

loop_
_atom_type_symbol
_atom_type_description
_atom_type_scat_dispersion_real
_atom_type_scat_dispersion_imag
_atom_type_scat_source
C C 0.0033 0.0016 'International Tables Vol C Tables 4.2.6.8 and 6.1.1.4'
H H 0.0000 0.0000 'International Tables Vol C Tables 4.2.6.8 and 6.1.1.4'
B B 0.0013 0.0007 'International Tables Vol C Tables 4.2.6.8 and 6.1.1.4'
N N 0.0061 0.0033 'International Tables Vol C Tables 4.2.6.8 and 6.1.1.4'
O O 0.0106 0.0060 'International Tables Vol C Tables 4.2.6.8 and 6.1.1.4'
S S 0.1246 0.1234 'International Tables Vol C Tables 4.2.6.8 and 6.1.1.4'
Ir Ir -1.4442 7.9887 'International Tables Vol C Tables 4.2.6.8 and 6.1.1.4'

loop_
_geom_angle_atom_site_label_1
_geom_angle_atom_site_label_2
_geom_angle_atom_site_label_3
_geom_angle
N1 Ir1 C7 101.73(15)
N1 Ir1 C6 95.08(15)
C7 Ir1 C6 37.77(19)
N1 Ir1 C3 137.20(17)
C7 Ir1 C3 38.38(16)
C6 Ir1 C3 63.08(19)
N1 Ir1 C5 121.74(15)
C7 Ir1 C5 64.1(2)
C6 Ir1 C5 38.10(17)
C3 Ir1 C5 63.57(18)
N1 Ir1 C4 158.52(14)
C7 Ir1 C4 64.14(18)
C6 Ir1 C4 63.72(17)
C3 Ir1 C4 37.59(18)
C5 Ir1 C4 38.59(16)
N1 Ir1 S2 81.73(10)
C7 Ir1 S2 104.09(17)
C6 Ir1 S2 140.54(19)
C3 Ir1 S2 92.92(13)
C5 Ir1 S2 154.57(13)
C4 Ir1 S2 116.43(14)
N1 Ir1 S1 89.13(10)
C7 Ir1 S1 161.72(15)
C6 Ir1 S1 127.48(19)
C3 Ir1 S1 133.62(14)
C5 Ir1 S1 97.67(14)
C4 Ir1 S1 100.97(14)
S2 Ir1 S1 91.90(4)
C14 S2 C2 104.74(18)
C14 S2 Ir1 99.98(14)
C2 S2 Ir1 106.28(14)
C1 S1 Ir1 105.23(14)
C1 C2 B3 61.7(3)
C1 C2 B7 111.9(3)
B3 C2 B7 115.0(3)
C1 C2 B8 111.7(3)
B3 C2 B8 62.1(2)
B7 C2 B8 63.7(3)
C1 C2 B6 61.7(3)
B3 C2 B6 114.9(3)
B7 C2 B6 62.8(3)
B8 C2 B6 115.7(3)
C1 C2 S2 117.1(2)
B3 C2 S2 113.7(3)
B7 C2 S2 122.5(3)
B8 C2 S2 118.7(3)
B6 C2 S2 118.8(3)
C2 C1 B4 109.0(3)
C2 C1 B5 108.8(3)
B4 C1 B5 64.1(3)
C2 C1 B3 59.7(2)
B4 C1 B3 62.0(3)
B5 C1 B3 114.0(3)
C2 C1 B6 60.2(3)
B4 C1 B6 114.0(3)
B5 C1 B6 61.6(3)
B3 C1 B6 112.0(3)
C2 C1 S1 118.7(3)
B4 C1 S1 121.8(3)
B5 C1 S1 122.5(3)
B3 C1 S1 117.0(3)
B6 C1 S1 117.7(3)
C13 N1 Ir1 120.2(3)
C13 N1 H1 119.9
Ir1 N1 H1 119.9
C15 C14 C13 122.9(4)
C15 C14 S2 121.7(3)
C13 C14 S2 115.3(3)
N1 C13 C14 120.2(4)
N1 C13 C18 123.9(4)
C14 C13 C18 115.9(4)
C2 B6 C1 58.1(2)
C2 B6 B11 103.5(3)
C1 B6 B11 104.7(3)
C2 B6 B5 104.4(3)
C1 B6 B5 58.1(2)
B11 B6 B5 60.5(3)
C2 B6 B7 58.1(3)
C1 B6 B7 105.3(3)
B11 B6 B7 59.2(3)
B5 B6 B7 107.9(4)
C2 B6 H6 124.9
C1 B6 H6 124.1
B11 B6 H6 123.5
B5 B6 H6 122.2
B7 B6 H6 122.3
C1 B4 B3 59.9(3)
C1 B4 B10 105.1(3)
B3 B4 B10 107.3(4)
C1 B4 B9 106.1(4)
B3 B4 B9 59.7(3)
B10 B4 B9 59.7(3)
C1 B4 B5 58.1(2)
B3 B4 B5 107.5(3)
B10 B4 B5 59.9(3)
B9 B4 B5 107.6(4)
C1 B4 H4 123.8
B3 B4 H4 121.6
B10 B4 H4 122.7
B9 B4 H4 122.2
B5 B4 H4 122.1
C2 B3 C1 58.6(2)
C2 B3 B8 59.3(2)
C1 B3 B8 107.1(3)
C2 B3 B9 104.5(3)
C1 B3 B9 105.4(3)
B8 B3 B9 59.4(3)
C2 B3 B4 105.0(3)
C1 B3 B4 58.0(2)
B8 B3 B4 108.7(3)
B9 B3 B4 60.7(3)
C2 B3 H3 124.2
C1 B3 H3 123.4
B8 B3 H3 121.2
B9 B3 H3 123.2
B4 B3 H3 122.1
B12 B10 B9 59.5(3)
B12 B10 B11 60.3(3)
B9 B10 B11 107.7(4)
B12 B10 B4 107.8(4)
B9 B10 B4 60.2(3)
B11 B10 B4 107.7(3)
B12 B10 B5 108.0(4)
B9 B10 B5 108.5(3)
B11 B10 B5 59.4(3)
B4 B10 B5 60.5(2)
B12 B10 H10 121.8
B9 B10 H10 121.8
B11 B10 H10 122.1
B4 B10 H10 121.6
B5 B10 H10 121.5
C18 C17 C16 125.2(4)
C18 C17 N2 117.6(5)
C16 C17 N2 117.2(5)
B8 B9 B12 60.4(3)
B8 B9 B3 60.1(3)
B12 B9 B3 107.8(3)
B8 B9 B10 108.5(4)
B12 B9 B10 60.0(3)
B3 B9 B10 107.6(3)
B8 B9 B4 108.4(3)
B12 B9 B4 108.2(3)
B3 B9 B4 59.6(3)
B10 B9 B4 60.2(3)
B8 B9 H9 121.2
B12 B9 H9 121.6
B3 B9 H9 122.2
B10 B9 H9 121.7
B4 B9 H9 121.6
C17 C18 C13 118.5(4)
C17 C18 H18 120.7
C13 C18 H18 120.7
C2 B8 B9 104.7(4)
C2 B8 B3 58.5(2)
B9 B8 B3 60.5(3)
C2 B8 B12 103.6(4)
B9 B8 B12 60.1(3)
B3 B8 B12 108.0(4)
C2 B8 B7 57.7(2)
B9 B8 B7 107.5(4)
B3 B8 B7 107.1(4)
B12 B8 B7 59.5(3)
C2 B8 H8 125.4
B9 B8 H8 122.0
B3 B8 H8 121.5
B12 B8 H8 122.7
B7 B8 H8 122.3
B9 B12 B7 108.6(3)
B9 B12 B8 59.6(3)
B7 B12 B8 61.4(3)
B9 B12 B10 60.5(3)
B7 B12 B10 107.8(4)
B8 B12 B10 108.3(4)
B9 B12 B11 108.4(4)
B7 B12 B11 58.9(3)
B8 B12 B11 108.3(3)
B10 B12 B11 60.2(3)
B9 B12 H12 121.4
B7 B12 H12 121.6
B8 B12 H12 121.3
B10 B12 H12 121.6
B11 B12 H12 121.9
C15 C16 C17 116.8(5)
C15 C16 H16 121.6
C17 C16 H16 121.6
C2 B7 B11 104.5(4)
C2 B7 B12 104.0(3)
B11 B7 B12 61.0(3)
C2 B7 B6 59.1(2)
B11 B7 B6 59.7(3)
B12 B7 B6 108.5(4)
C2 B7 B8 58.5(2)
B11 B7 B8 108.2(4)
B12 B7 B8 59.2(3)
B6 B7 B8 108.4(3)
C2 B7 H7 125.1
B11 B7 H7 122.1
B12 B7 H7 122.4
B6 B7 H7 121.1
B8 B7 H7 121.6
B7 B11 B6 61.1(3)
B7 B11 B5 109.0(3)
B6 B11 B5 60.0(3)
B7 B11 B10 108.1(4)
B6 B11 B10 108.6(3)
B5 B11 B10 60.6(3)
B7 B11 B12 60.1(3)
B6 B11 B12 108.9(4)
B5 B11 B12 108.3(3)
B10 B11 B12 59.5(3)
B7 B11 H11 121.2
B6 B11 H11 121.0
B5 B11 H11 121.3
B10 B11 H11 121.8
B12 B11 H11 121.7
O1 N2 O2 123.0(5)
O1 N2 C17 118.9(6)
O2 N2 C17 118.1(6)
C16 C15 C14 120.4(4)
C16 C15 H15 119.8
C14 C15 H15 119.8
C3 C4 C5 107.4(4)
C3 C4 C9 127.7(5)
C5 C4 C9 124.7(5)
C3 C4 Ir1 70.7(3)
C5 C4 Ir1 70.8(2)
C9 C4 Ir1 127.5(3)
C4 C3 C7 109.2(5)
C4 C3 C8 125.6(5)
C7 C3 C8 125.2(6)
C4 C3 Ir1 71.7(3)
C7 C3 Ir1 70.2(3)
C8 C3 Ir1 125.2(3)
C6 C7 C3 107.3(5)
C6 C7 C12 127.0(5)
C3 C7 C12 125.7(6)
C6 C7 Ir1 71.9(3)
C3 C7 Ir1 71.4(3)
C12 C7 Ir1 124.7(3)
C6 C5 C4 106.7(5)
C6 C5 C10 126.5(5)
C4 C5 C10 126.6(5)
C6 C5 Ir1 70.5(3)
C4 C5 Ir1 70.6(2)
C10 C5 Ir1 128.2(3)
C7 C6 C5 109.3(4)
C7 C6 C11 125.0(6)
C5 C6 C11 125.7(6)
C7 C6 Ir1 70.3(3)
C5 C6 Ir1 71.4(2)
C11 C6 Ir1 123.7(3)
C1 B5 B6 60.4(3)
C1 B5 B11 105.7(4)
B6 B5 B11 59.5(3)
C1 B5 B10 104.6(3)
B6 B5 B10 107.8(4)
B11 B5 B10 60.0(3)
C1 B5 B4 57.8(2)
B6 B5 B4 108.0(4)
B11 B5 B4 107.4(4)
B10 B5 B4 59.5(3)
C1 B5 H5 124.1
B6 B5 H5 121.1
B11 B5 H5 122.4
B10 B5 H5 122.7
B4 B5 H5 122.2
C4 C9 H9A 109.5
C4 C9 H9B 109.5
H9A C9 H9B 109.5
C4 C9 H9C 109.5
H9A C9 H9C 109.5
H9B C9 H9C 109.5
C3 C8 H8A 109.5
C3 C8 H8B 109.5
H8A C8 H8B 109.5
C3 C8 H8C 109.5
H8A C8 H8C 109.5
H8B C8 H8C 109.5
C7 C12 H12A 109.5
C7 C12 H12B 109.5
H12A C12 H12B 109.5
C7 C12 H12C 109.5
H12A C12 H12C 109.5
H12B C12 H12C 109.5
C6 C11 H11A 109.5
C6 C11 H11B 109.5
H11A C11 H11B 109.5
C6 C11 H11C 109.5
H11A C11 H11C 109.5
H11B C11 H11C 109.5
C5 C10 H10A 109.5
C5 C10 H10B 109.5
H10A C10 H10B 109.5
C5 C10 H10C 109.5
H10A C10 H10C 109.5
H10B C10 H10C 109.5

loop_
_geom_bond_atom_site_label_1
_geom_bond_atom_site_label_2
_geom_bond_distance
O1 N2 1.204(6)
Ir1 N1 2.066(3)
Ir1 C7 2.161(5)
Ir1 C6 2.181(4)
Ir1 C3 2.178(5)
Ir1 C5 2.192(4)
Ir1 C4 2.190(4)
Ir1 S2 2.3088(12)
Ir1 S1 2.3707(13)
S2 C14 1.764(4)
S2 C2 1.821(4)
S1 C1 1.778(4)
C2 C1 1.679(6)
C2 B3 1.698(6)
C2 B7 1.699(5)
C2 B8 1.713(6)
C2 B6 1.716(6)
C1 B4 1.697(6)
C1 B5 1.702(6)
C1 B3 1.731(6)
C1 B6 1.742(6)
N1 C13 1.330(5)
N1 H1 0.8600
C14 C15 1.389(6)
C14 C13 1.410(5)
C13 C18 1.437(5)
B6 B11 1.755(6)
B6 B5 1.763(7)
B6 B7 1.780(7)
B6 H6 1.1000
B4 B3 1.766(7)
B4 B10 1.785(6)
B4 B9 1.785(7)
B4 B5 1.803(6)
B4 H4 1.1000
B3 B8 1.761(7)
B3 B9 1.768(6)
B3 H3 1.1000
B10 B12 1.769(8)
B10 B9 1.777(7)
B10 B11 1.783(7)
B10 B5 1.792(7)
B10 H10 1.1000
C17 C18 1.354(6)
C17 C16 1.395(6)
C17 N2 1.465(6)
B9 B8 1.749(7)
B9 B12 1.758(7)
B9 H9 1.1000
C18 H18 0.9300
B8 B12 1.763(7)
B8 B7 1.802(7)
B8 H8 1.1000
B12 B7 1.768(7)
B12 B11 1.784(7)
B12 H12 1.1000
C16 C15 1.370(5)
C16 H16 0.9300
B7 B11 1.747(8)
B7 H7 1.1000
B11 B5 1.771(7)
B11 H11 1.1000
N2 O2 1.230(6)
C15 H15 0.9300
C4 C3 1.408(7)
C4 C5 1.448(6)
C4 C9 1.507(5)
C3 C7 1.426(6)
C3 C8 1.499(7)
C7 C6 1.405(7)
C7 C12 1.519(7)
C5 C6 1.428(7)
C5 C10 1.483(7)
C6 C11 1.513(6)
B5 H5 1.1000
C9 H9A 0.9600
C9 H9B 0.9600
C9 H9C 0.9600
C8 H8A 0.9600
C8 H8B 0.9600
C8 H8C 0.9600
C12 H12A 0.9600
C12 H12B 0.9600
C12 H12C 0.9600
C11 H11A 0.9600
C11 H11B 0.9600
C11 H11C 0.9600
C10 H10A 0.9600
C10 H10B 0.9600
C10 H10C 0.9600
